data_7034906
loop_
_publ_author_name
'Williams, Owen M.'
'Cowley, Alan H.'
'Rose, Michael J.'

_publ_section_title
;
 Structural and electronic characterization of multi-electron reduced
 naphthalene (BIAN) cobaloximes.
;
_journal_issue 29
_journal_name_full 'Dalton transactions (Cambridge, England : 2003)'
_journal_page_first 13017
_journal_page_last 13029
_journal_paper_doi 10.1039/c5dt00924c
_journal_volume 44
_journal_year 2015
_chemical_formula_sum 'C64 H92 B2 Co F4 K2 N4 O20'
_chemical_formula_weight 1472.16
_chemical_name_systematic
;
 ?
;
_space_group_crystal_system monoclinic
_space_group_IT_number 14
_space_group_name_Hall '-P 2ybc'
_space_group_name_H-M_alt 'P 1 21/c 1'
_symmetry_space_group_name_Hall '-P 2ybc'
_symmetry_space_group_name_H-M 'P 1 21/c 1'
_atom_sites_solution_hydrogens geom
_audit_creation_method SHELXL-2014
_audit_update_record
;
2015-03-05 deposited with the CCDC.
2015-04-02 downloaded from the CCDC.
;
_cell_angle_alpha 90
_cell_angle_beta 93.331(5)
_cell_angle_gamma 90
_cell_formula_units_Z 2
_cell_length_a 12.9854(6)
_cell_length_b 19.0412(9)
_cell_length_c 14.1063(8)
_cell_measurement_temperature 150(2)
_cell_volume 3482.0(3)
_computing_structure_refinement 'SHELXL-2014 (Sheldrick, 2014)'
_diffrn_ambient_temperature 150(2)
_diffrn_measured_fraction_theta_full 1.000
_diffrn_measured_fraction_theta_max 0.971
_diffrn_radiation_type CuK\a
_diffrn_radiation_wavelength 1.54184
_diffrn_reflns_av_R_equivalents 0.0262
_diffrn_reflns_av_unetI/netI 0.0358
_diffrn_reflns_laue_measured_fraction_full 1.000
_diffrn_reflns_laue_measured_fraction_max 0.971
_diffrn_reflns_limit_h_max 15
_diffrn_reflns_limit_h_min -15
_diffrn_reflns_limit_k_max 23
_diffrn_reflns_limit_k_min -16
_diffrn_reflns_limit_l_max 17
_diffrn_reflns_limit_l_min -17
_diffrn_reflns_number 13525
_diffrn_reflns_point_group_measured_fraction_full 1.000
_diffrn_reflns_point_group_measured_fraction_max 0.971
_diffrn_reflns_theta_full 67.684
_diffrn_reflns_theta_max 74.238
_diffrn_reflns_theta_min 3.409
_exptl_absorpt_coefficient_mu 3.725
_exptl_absorpt_correction_T_max 1.146814
_exptl_absorpt_correction_T_min 0.834547
_exptl_absorpt_correction_type multi-scan
_exptl_absorpt_process_details
;
CrysAlisPro. Agilent Technologies (2013). Agilent Technologies UK

Ltd., Oxford, UK, SuperNova CCD System, CrysAlicPro Software 

System, 1.171.37.31.
;
_exptl_crystal_colour Dark-Blue
_exptl_crystal_density_diffrn 1.404
_exptl_crystal_description Block
_exptl_crystal_F_000 1550
_exptl_crystal_size_max 0.383
_exptl_crystal_size_mid 0.263
_exptl_crystal_size_min 0.191
_refine_diff_density_max 0.680
_refine_diff_density_min -0.743
_refine_diff_density_rms 0.069
_refine_ls_extinction_method none
_refine_ls_goodness_of_fit_ref 1.042
_refine_ls_hydrogen_treatment constr
_refine_ls_matrix_type full
_refine_ls_number_parameters 439
_refine_ls_number_reflns 6892
_refine_ls_number_restraints 0
_refine_ls_restrained_S_all 1.042
_refine_ls_R_factor_all 0.0696
_refine_ls_R_factor_gt 0.0547
_refine_ls_shift/su_max 0.000
_refine_ls_shift/su_mean 0.000
_refine_ls_structure_factor_coef Fsqd
_refine_ls_weighting_details 'w=1/[\s^2^(Fo^2^)+(0.0975P)^2^+2.0073P] where P=(Fo^2^+2Fc^2^)/3'
_refine_ls_weighting_scheme calc
_refine_ls_wR_factor_gt 0.1493
_refine_ls_wR_factor_ref 0.1637
_reflns_Friedel_coverage 0.000
_reflns_number_gt 5521
_reflns_number_total 6892
_reflns_threshold_expression 'I > 2\s(I)'
_cod_data_source_file c5dt00924c2.cif
_cod_data_source_block Co(aqdBF2)2(K-crown)2
_cod_depositor_comments
;
The following automatic conversions were performed:

'_exptl_absorpt_correction_type' value 'Multi-scan' changed to
'multi-scan' according to
/usr/data/users/saulius/crontab/automatic-downloads/rss-feeds/RSC/lib/dictionaries/cif_core.dic
dictionary named 'cif_core.dic' version 2.4.2 from 2011-04-26.

Automatic conversion script
Id: cif_fix_values 3271 2015-04-21 07:52:19Z andrius 

 Adding full bibliography for 7034902--7034906.cif.
;
_cod_database_code 7034906
_shelx_space_group_comment
;
The symmetry employed for this shelxl refinement is uniquely defined
by the following loop, which should always be used as a source of
symmetry information in preference to the above space-group names.
They are only intended as comments.
;
_shelxl_version_number 2014-3

loop_
_space_group_symop_operation_xyz
'x, y, z'
'-x, y+1/2, -z+1/2'
'-x, -y, -z'
'x, -y-1/2, z-1/2'

loop_
_atom_site_label
_atom_site_type_symbol
_atom_site_fract_x
_atom_site_fract_y
_atom_site_fract_z
_atom_site_U_iso_or_equiv
_atom_site_adp_type
_atom_site_occupancy
_atom_site_site_symmetry_order
_atom_site_calc_flag
_atom_site_refinement_flags_posn
_atom_site_refinement_flags_adp
_atom_site_refinement_flags_occupancy
Co1 Co 0.5000 0.5000 0.0000 0.02588(17) Uani 1 2 d S . P
K1 K 0.62886(4) 0.41651(3) -0.19316(4) 0.03007(16) Uani 1 1 d . . .
F1 F 0.40389(12) 0.34186(9) 0.04031(12) 0.0330(4) Uani 1 1 d . . .
F2 F 0.46026(12) 0.27227(9) -0.07868(13) 0.0350(4) Uani 1 1 d . . .
O1 O 0.57169(14) 0.35582(10) -0.01547(14) 0.0286(4) Uani 1 1 d . . .
O5 O 0.81299(18) 0.50353(13) -0.15591(16) 0.0444(6) Uani 1 1 d . . .
C2 C 0.3309(2) 0.49436(14) -0.1183(2) 0.0278(6) Uani 1 1 d . . .
O7 O 0.6955(2) 0.27383(12) -0.22705(19) 0.0513(6) Uani 1 1 d . . .
N1 N 0.41670(17) 0.57731(12) -0.02432(16) 0.0278(5) Uani 1 1 d . . .
C6 C 0.0459(2) 0.50875(17) -0.2778(2) 0.0357(7) Uani 1 1 d . . .
H6 H -0.0176 0.5150 -0.3107 0.043 Uiso 1 1 calc R U .
O2 O 0.41326(15) 0.38577(10) -0.11533(14) 0.0305(4) Uani 1 1 d . . .
C1 C 0.3350(2) 0.56554(15) -0.08323(19) 0.0273(6) Uani 1 1 d . . .
O6 O 0.81763(17) 0.36132(14) -0.11108(16) 0.0447(6) Uani 1 1 d . . .
O4 O 0.6341(2) 0.56079(14) -0.2454(2) 0.0582(7) Uani 1 1 d . . .
C12 C 0.18723(19) 0.55192(15) -0.17812(19) 0.0271(6) Uani 1 1 d . . .
C10 C 0.2006(2) 0.66845(16) -0.1106(2) 0.0308(6) Uani 1 1 d . . .
H10 H 0.2349 0.7025 -0.0737 0.037 Uiso 1 1 calc R U .
C18 C 0.9055(3) 0.4065(3) -0.0950(3) 0.0648(14) Uani 1 1 d . . .
H18A H 0.9469 0.4054 -0.1500 0.078 Uiso 1 1 calc R U .
H18B H 0.9477 0.3896 -0.0407 0.078 Uiso 1 1 calc R U .
C11 C 0.24285(19) 0.60276(15) -0.12088(19) 0.0275(6) Uani 1 1 d . . .
O9 O 0.90317(18) 0.35858(14) -0.42899(19) 0.0498(6) Uani 1 1 d . . .
O8 O 0.52106(19) 0.33222(19) -0.3232(2) 0.0741(10) Uani 1 1 d . . .
C5 C 0.0944(2) 0.44478(18) -0.2806(2) 0.0352(6) Uani 1 1 d . . .
H5 H 0.0629 0.4089 -0.3164 0.042 Uiso 1 1 calc R U .
O10 O 0.1312(2) 0.32036(16) 0.3917(2) 0.0615(7) Uani 1 1 d . . .
O3 O 0.5097(2) 0.4756(2) -0.3618(2) 0.0715(10) Uani 1 1 d . . .
C3 C 0.2375(2) 0.48538(15) -0.1790(2) 0.0283(6) Uani 1 1 d . . .
C9 C 0.1035(2) 0.68285(17) -0.1578(2) 0.0336(6) Uani 1 1 d . . .
H9 H 0.0746 0.7271 -0.1510 0.040 Uiso 1 1 calc R U .
C4 C 0.1913(2) 0.43117(16) -0.2309(2) 0.0321(6) Uani 1 1 d . . .
H4 H 0.2224 0.3872 -0.2333 0.039 Uiso 1 1 calc R U .
C7 C 0.0914(2) 0.56552(16) -0.2249(2) 0.0309(6) Uani 1 1 d . . .
B1 B 0.4606(2) 0.33900(18) -0.0407(2) 0.0302(7) Uani 1 1 d . . .
C16 C 0.7775(4) 0.5734(2) -0.1385(3) 0.0653(13) Uani 1 1 d . . .
H16A H 0.8359 0.6033 -0.1204 0.078 Uiso 1 1 calc R U .
H16B H 0.7319 0.5727 -0.0864 0.078 Uiso 1 1 calc R U .
C8 C 0.0501(2) 0.63409(17) -0.2133(2) 0.0343(6) Uani 1 1 d . . .
H8 H -0.0131 0.6459 -0.2434 0.041 Uiso 1 1 calc R U .
C20 C 0.7533(5) 0.2489(2) -0.1431(3) 0.0709(15) Uani 1 1 d . . .
H20A H 0.7725 0.2002 -0.1516 0.085 Uiso 1 1 calc R U .
H20B H 0.7111 0.2519 -0.0887 0.085 Uiso 1 1 calc R U .
C25 C 0.9111(2) 0.40435(17) -0.5077(2) 0.0394(7) Uani 1 1 d . . .
H25A H 0.9255 0.3778 -0.5641 0.047 Uiso 1 1 calc R U .
H25B H 0.9663 0.4380 -0.4951 0.047 Uiso 1 1 calc R U .
C26 C 0.8083(3) 0.4419(2) -0.5219(3) 0.0541(9) Uani 1 1 d . . .
H26A H 0.8182 0.4923 -0.5268 0.065 Uiso 1 1 calc R U .
H26B H 0.7704 0.4254 -0.5789 0.065 Uiso 1 1 calc R U .
C19 C 0.8463(4) 0.2918(2) -0.1263(3) 0.0646(12) Uani 1 1 d . . .
H19A H 0.8866 0.2743 -0.0713 0.078 Uiso 1 1 calc R U .
H19B H 0.8883 0.2892 -0.1809 0.078 Uiso 1 1 calc R U .
C31 C 0.1649(3) 0.2073(2) 0.4527(3) 0.0605(11) Uani 1 1 d . . .
H31A H 0.2269 0.1787 0.4554 0.073 Uiso 1 1 calc R U .
H31B H 0.1053 0.1767 0.4549 0.073 Uiso 1 1 calc R U .
C17 C 0.8729(3) 0.4793(3) -0.0773(3) 0.0602(12) Uani 1 1 d . . .
H17A H 0.8331 0.4809 -0.0212 0.072 Uiso 1 1 calc R U .
H17B H 0.9330 0.5091 -0.0664 0.072 Uiso 1 1 calc R U .
C14 C 0.5755(4) 0.5871(3) -0.3250(4) 0.0867(19) Uani 1 1 d . . .
H14A H 0.6151 0.5842 -0.3811 0.104 Uiso 1 1 calc R U .
H14B H 0.5581 0.6359 -0.3148 0.104 Uiso 1 1 calc R U .
C15 C 0.7224(4) 0.6017(2) -0.2240(4) 0.0714(14) Uani 1 1 d . . .
H15A H 0.7026 0.6500 -0.2131 0.086 Uiso 1 1 calc R U .
H15B H 0.7669 0.6008 -0.2768 0.086 Uiso 1 1 calc R U .
C13 C 0.4804(4) 0.5450(3) -0.3388(4) 0.092(2) Uani 1 1 d . . .
H13A H 0.4431 0.5449 -0.2812 0.110 Uiso 1 1 calc R U .
H13B H 0.4360 0.5646 -0.3898 0.110 Uiso 1 1 calc R U .
C22 C 0.5550(3) 0.2605(3) -0.3381(5) 0.093(2) Uani 1 1 d . . .
H22A H 0.6022 0.2594 -0.3889 0.111 Uiso 1 1 calc R U .
H22B H 0.4961 0.2312 -0.3564 0.111 Uiso 1 1 calc R U .
C29 C 0.1740(4) 0.3298(3) 0.4844(4) 0.0694(12) Uani 1 1 d . . .
H29A H 0.1353 0.3647 0.5177 0.083 Uiso 1 1 calc R U .
H29B H 0.2451 0.3452 0.4834 0.083 Uiso 1 1 calc R U .
C28 C 0.8187(3) 0.3810(2) -0.3764(3) 0.0515(9) Uani 1 1 d . . .
H28A H 0.8433 0.4074 -0.3208 0.062 Uiso 1 1 calc R U .
H28B H 0.7798 0.3409 -0.3559 0.062 Uiso 1 1 calc R U .
C21 C 0.6069(4) 0.2332(2) -0.2502(4) 0.0822(19) Uani 1 1 d . . .
H21A H 0.5604 0.2353 -0.1989 0.099 Uiso 1 1 calc R U .
H21B H 0.6264 0.1845 -0.2591 0.099 Uiso 1 1 calc R U .
C32 C 0.1583(4) 0.2514(3) 0.3649(4) 0.0716(13) Uani 1 1 d . . .
H32A H 0.2241 0.2517 0.3358 0.086 Uiso 1 1 calc R U .
H32B H 0.1065 0.2326 0.3195 0.086 Uiso 1 1 calc R U .
C23 C 0.4621(3) 0.3590(4) -0.4020(4) 0.107(3) Uani 1 1 d . . .
H23A H 0.4043 0.3281 -0.4182 0.129 Uiso 1 1 calc R U .
H23B H 0.5042 0.3622 -0.4565 0.129 Uiso 1 1 calc R U .
C30 C 0.1677(4) 0.2589(3) 0.5325(4) 0.0761(14) Uani 1 1 d . . .
H30A H 0.2275 0.2511 0.5757 0.091 Uiso 1 1 calc R U .
H30B H 0.1059 0.2554 0.5677 0.091 Uiso 1 1 calc R U .
C24 C 0.4238(3) 0.4301(4) -0.3769(4) 0.097(2) Uani 1 1 d . . .
H24A H 0.3779 0.4480 -0.4279 0.117 Uiso 1 1 calc R U .
H24B H 0.3858 0.4273 -0.3198 0.117 Uiso 1 1 calc R U .
C27 C 0.7550(5) 0.4248(5) -0.4393(5) 0.165(5) Uani 1 1 d . . .
H27A H 0.6915 0.4003 -0.4577 0.198 Uiso 1 1 calc R U .
H27B H 0.7374 0.4676 -0.4065 0.198 Uiso 1 1 calc R U .
N2 N 0.40913(17) 0.45531(12) -0.08421(16) 0.0278(5) Uani 1 1 d . . .

loop_
_atom_site_aniso_label
_atom_site_aniso_U_11
_atom_site_aniso_U_22
_atom_site_aniso_U_33
_atom_site_aniso_U_23
_atom_site_aniso_U_13
_atom_site_aniso_U_12
Co1 0.0165(3) 0.0340(3) 0.0268(3) 0.0037(3) -0.0020(2) 0.0045(2)
K1 0.0261(3) 0.0344(3) 0.0298(3) -0.0016(2) 0.0017(2) -0.0013(2)
F1 0.0229(7) 0.0435(9) 0.0327(8) 0.0061(7) 0.0030(6) 0.0037(7)
F2 0.0283(8) 0.0350(9) 0.0414(9) 0.0000(7) -0.0009(7) 0.0023(6)
O1 0.0203(9) 0.0307(10) 0.0347(10) 0.0017(8) -0.0002(7) 0.0027(7)
O5 0.0387(12) 0.0614(15) 0.0338(12) -0.0126(10) 0.0078(10) -0.0163(10)
C2 0.0198(12) 0.0351(14) 0.0287(13) 0.0052(11) 0.0018(10) 0.0039(10)
O7 0.0630(16) 0.0352(12) 0.0588(16) -0.0058(11) 0.0289(13) -0.0084(11)
N1 0.0192(10) 0.0373(13) 0.0269(11) 0.0031(10) 0.0002(8) 0.0018(9)
C6 0.0205(13) 0.0545(19) 0.0317(15) 0.0105(13) -0.0028(11) -0.0053(12)
O2 0.0265(9) 0.0339(10) 0.0308(10) 0.0023(8) -0.0008(8) 0.0054(8)
C1 0.0189(12) 0.0391(15) 0.0239(12) 0.0071(11) 0.0008(10) 0.0029(10)
O6 0.0319(11) 0.0655(15) 0.0369(12) 0.0092(11) 0.0049(9) 0.0131(10)
O4 0.0644(17) 0.0424(13) 0.0713(18) 0.0093(13) 0.0348(15) 0.0072(12)
C12 0.0180(12) 0.0385(15) 0.0249(12) 0.0078(11) 0.0033(10) 0.0010(10)
C10 0.0224(13) 0.0384(15) 0.0319(14) 0.0063(12) 0.0040(11) 0.0010(11)
C18 0.0190(14) 0.133(4) 0.0423(19) 0.035(2) -0.0016(13) -0.0071(19)
C11 0.0165(11) 0.0407(15) 0.0254(12) 0.0081(11) 0.0022(10) 0.0019(10)
O9 0.0398(13) 0.0577(15) 0.0526(14) 0.0172(12) 0.0098(11) 0.0065(11)
O8 0.0322(13) 0.117(3) 0.0731(19) -0.0624(19) 0.0064(13) -0.0120(14)
C5 0.0274(14) 0.0474(17) 0.0305(14) 0.0047(13) -0.0001(11) -0.0089(12)
O10 0.0604(17) 0.0624(17) 0.0608(17) 0.0129(14) -0.0049(14) 0.0126(13)
O3 0.0314(13) 0.136(3) 0.0469(15) 0.0107(17) 0.0047(11) 0.0330(16)
C3 0.0194(12) 0.0391(15) 0.0265(13) 0.0073(11) 0.0027(10) 0.0006(10)
C9 0.0218(13) 0.0425(16) 0.0367(15) 0.0115(13) 0.0040(11) 0.0075(11)
C4 0.0244(13) 0.0413(16) 0.0308(14) 0.0049(12) 0.0022(11) -0.0033(11)
C7 0.0181(12) 0.0460(16) 0.0288(13) 0.0124(12) 0.0022(10) -0.0006(11)
B1 0.0191(13) 0.0386(17) 0.0329(16) 0.0022(13) 0.0005(12) 0.0044(12)
C16 0.068(3) 0.056(2) 0.076(3) -0.035(2) 0.034(2) -0.025(2)
C8 0.0172(12) 0.0486(17) 0.0371(15) 0.0124(13) 0.0008(11) 0.0052(11)
C20 0.129(4) 0.0388(19) 0.048(2) 0.0130(17) 0.038(3) 0.026(2)
C25 0.0339(16) 0.0431(17) 0.0419(17) 0.0036(14) 0.0090(13) -0.0028(13)
C26 0.046(2) 0.063(2) 0.054(2) 0.0179(19) 0.0119(17) 0.0144(17)
C19 0.071(3) 0.078(3) 0.046(2) 0.017(2) 0.0158(19) 0.040(2)
C31 0.0415(19) 0.058(2) 0.081(3) 0.020(2) -0.0099(19) -0.0044(17)
C17 0.047(2) 0.099(3) 0.0338(18) 0.003(2) -0.0027(16) -0.035(2)
C14 0.067(3) 0.086(3) 0.111(4) 0.058(3) 0.043(3) 0.045(3)
C15 0.087(3) 0.038(2) 0.094(4) -0.004(2) 0.050(3) -0.009(2)
C13 0.051(3) 0.133(5) 0.094(4) 0.061(4) 0.032(3) 0.052(3)
C22 0.040(2) 0.107(4) 0.135(5) -0.094(4) 0.031(3) -0.032(2)
C29 0.061(3) 0.067(3) 0.078(3) 0.003(2) -0.021(2) 0.004(2)
C28 0.0418(18) 0.069(2) 0.0443(19) 0.0102(18) 0.0118(15) -0.0028(17)
C21 0.081(3) 0.054(2) 0.119(4) -0.045(3) 0.065(3) -0.035(2)
C32 0.079(3) 0.062(3) 0.073(3) 0.011(2) 0.007(2) 0.014(2)
C23 0.034(2) 0.211(7) 0.075(3) -0.081(4) -0.016(2) 0.008(3)
C30 0.081(3) 0.087(3) 0.061(3) 0.023(3) 0.010(2) -0.001(3)
C24 0.0262(19) 0.204(7) 0.059(3) -0.034(4) -0.0150(18) 0.021(3)
C27 0.089(4) 0.314(12) 0.100(4) 0.126(6) 0.067(4) 0.129(6)
N2 0.0229(11) 0.0326(12) 0.0277(11) 0.0036(9) 0.0003(9) 0.0046(9)

loop_
_atom_type_symbol
_atom_type_description
_atom_type_scat_dispersion_real
_atom_type_scat_dispersion_imag
_atom_type_scat_source
C C 0.0181 0.0091 'International Tables Vol C Tables 4.2.6.8 and 6.1.1.4'
H H 0.0000 0.0000 'International Tables Vol C Tables 4.2.6.8 and 6.1.1.4'
B B 0.0090 0.0039 'International Tables Vol C Tables 4.2.6.8 and 6.1.1.4'
Co Co -2.3653 3.6143 'International Tables Vol C Tables 4.2.6.8 and 6.1.1.4'
F F 0.0727 0.0534 'International Tables Vol C Tables 4.2.6.8 and 6.1.1.4'
O O 0.0492 0.0322 'International Tables Vol C Tables 4.2.6.8 and 6.1.1.4'
N N 0.0311 0.0180 'International Tables Vol C Tables 4.2.6.8 and 6.1.1.4'
K K 0.3868 1.0657 'International Tables Vol C Tables 4.2.6.8 and 6.1.1.4'

loop_
_geom_angle_atom_site_label_1
_geom_angle_atom_site_label_2
_geom_angle_atom_site_label_3
_geom_angle
_geom_angle_site_symmetry_1
_geom_angle_site_symmetry_3
N2 Co1 N2 180.0 3_665 .
N2 Co1 N1 95.65(10) 3_665 .
N2 Co1 N1 84.36(10) . .
N2 Co1 N1 84.35(10) 3_665 3_665
N2 Co1 N1 95.64(10) . 3_665
N1 Co1 N1 180.0 . 3_665
N2 Co1 K1 67.64(7) 3_665 3_665
N2 Co1 K1 112.36(7) . 3_665
N1 Co1 K1 60.12(7) . 3_665
N1 Co1 K1 119.88(7) 3_665 3_665
N2 Co1 K1 112.36(7) 3_665 .
N2 Co1 K1 67.64(7) . .
N1 Co1 K1 119.88(7) . .
N1 Co1 K1 60.12(7) 3_665 .
K1 Co1 K1 180.0 3_665 .
O8 K1 O4 114.11(11) . .
O8 K1 O6 116.55(9) . .
O4 K1 O6 115.35(8) . .
O8 K1 O1 101.41(9) . .
O4 K1 O1 128.34(7) . .
O6 K1 O1 76.05(6) . .
O8 K1 O7 59.31(9) . .
O4 K1 O7 148.23(7) . .
O6 K1 O7 57.57(8) . .
O1 K1 O7 82.10(6) . .
O8 K1 O5 145.65(8) . .
O4 K1 O5 57.95(8) . .
O6 K1 O5 57.47(8) . .
O1 K1 O5 108.54(6) . .
O7 K1 O5 108.14(8) . .
O8 K1 O3 57.91(12) . .
O4 K1 O3 56.54(10) . .
O6 K1 O3 149.03(7) . .
O1 K1 O3 133.93(7) . .
O7 K1 O3 111.58(9) . .
O5 K1 O3 108.06(9) . .
O8 K1 O2 72.17(7) . .
O4 K1 O2 107.90(7) . .
O6 K1 O2 123.76(6) . .
O1 K1 O2 48.73(5) . .
O7 K1 O2 99.46(6) . .
O5 K1 O2 141.43(6) . .
O3 K1 O2 85.23(7) . .
O8 K1 N1 123.45(8) . 3_665
O4 K1 N1 102.93(7) . 3_665
O6 K1 N1 79.89(6) . 3_665
O1 K1 N1 26.19(6) . 3_665
O7 K1 N1 105.63(7) . 3_665
O5 K1 N1 90.10(6) . 3_665
O3 K1 N1 130.00(7) . 3_665
O2 K1 N1 56.16(5) . 3_665
O8 K1 N2 91.16(7) . .
O4 K1 N2 86.58(7) . .
O6 K1 N2 128.39(6) . .
O1 K1 N2 55.34(5) . .
O7 K1 N2 122.98(6) . .
O5 K1 N2 119.56(6) . .
O3 K1 N2 82.44(6) . .
O2 K1 N2 24.26(5) . .
N1 K1 N2 48.98(6) 3_665 .
O8 K1 B1 81.48(9) . .
O4 K1 B1 126.45(8) . .
O6 K1 B1 98.54(7) . .
O1 K1 B1 25.11(6) . .
O7 K1 B1 84.75(7) . .
O5 K1 B1 131.56(7) . .
O3 K1 B1 109.72(8) . .
O2 K1 B1 25.23(6) . .
N1 K1 B1 41.97(7) 3_665 .
N2 K1 B1 40.50(7) . .
O8 K1 Co1 120.93(6) . .
O4 K1 Co1 77.95(5) . .
O6 K1 Co1 106.17(5) . .
O1 K1 Co1 51.32(4) . .
O7 K1 Co1 133.34(5) . .
O5 K1 Co1 91.41(5) . .
O3 K1 Co1 101.10(6) . .
O2 K1 Co1 50.11(4) . .
N1 K1 Co1 30.45(4) 3_665 .
N2 K1 Co1 29.93(4) . .
B1 K1 Co1 52.49(6) . .
N1 O1 B1 111.7(2) 3_665 .
N1 O1 K1 87.53(13) 3_665 .
B1 O1 K1 99.87(16) . .
C17 O5 C16 109.9(3) . .
C17 O5 K1 111.5(2) . .
C16 O5 K1 106.7(2) . .
N2 C2 C1 113.0(2) . .
N2 C2 C3 138.0(3) . .
C1 C2 C3 109.0(2) . .
C21 O7 C20 112.9(4) . .
C21 O7 K1 107.8(3) . .
C20 O7 K1 108.6(2) . .
C1 N1 O1 118.0(2) . 3_665
C1 N1 Co1 114.8(2) . .
O1 N1 Co1 127.13(16) 3_665 .
C1 N1 K1 115.21(16) . 3_665
O1 N1 K1 66.28(12) 3_665 3_665
Co1 N1 K1 89.42(8) . 3_665
C5 C6 C7 120.8(3) . .
N2 O2 B1 111.6(2) . .
N2 O2 K1 89.10(13) . .
B1 O2 K1 91.10(15) . .
N1 C1 C2 112.7(2) . .
N1 C1 C11 138.8(3) . .
C2 C1 C11 108.5(2) . .
C19 O6 C18 112.1(3) . .
C19 O6 K1 121.2(2) . .
C18 O6 K1 120.0(2) . .
C15 O4 C14 111.7(4) . .
C15 O4 K1 120.8(3) . .
C14 O4 K1 121.9(3) . .
C7 C12 C3 123.7(3) . .
C7 C12 C11 123.2(3) . .
C3 C12 C11 113.0(2) . .
C11 C10 C9 118.4(3) . .
O6 C18 C17 110.9(3) . .
C10 C11 C12 118.9(2) . .
C10 C11 C1 136.4(3) . .
C12 C11 C1 104.6(2) . .
C25 O9 C28 108.4(3) . .
C23 O8 C22 112.5(4) . .
C23 O8 K1 123.1(3) . .
C22 O8 K1 119.7(3) . .
C6 C5 C4 122.6(3) . .
C29 O10 C32 106.0(3) . .
C24 O3 C13 112.6(4) . .
C24 O3 K1 104.9(3) . .
C13 O3 K1 107.6(3) . .
C4 C3 C12 119.0(3) . .
C4 C3 C2 136.1(3) . .
C12 C3 C2 104.9(2) . .
C8 C9 C10 122.8(3) . .
C3 C4 C5 117.8(3) . .
C12 C7 C6 116.0(3) . .
C12 C7 C8 116.5(3) . .
C6 C7 C8 127.5(3) . .
F2 B1 F1 111.4(3) . .
F2 B1 O2 106.6(2) . .
F1 B1 O2 109.9(2) . .
F2 B1 O1 105.7(2) . .
F1 B1 O1 110.1(2) . .
O2 B1 O1 113.1(2) . .
F2 B1 K1 97.95(17) . .
F1 B1 K1 150.3(2) . .
O2 B1 K1 63.67(14) . .
O1 B1 K1 55.01(13) . .
O5 C16 C15 110.3(3) . .
C9 C8 C7 120.2(3) . .
O7 C20 C19 109.5(3) . .
O9 C25 C26 106.8(3) . .
C27 C26 C25 104.4(3) . .
O6 C19 C20 109.2(3) . .
C32 C31 C30 104.6(4) . .
O5 C17 C18 109.2(3) . .
O4 C14 C13 108.7(4) . .
O4 C15 C16 109.0(3) . .
O3 C13 C14 107.7(3) . .
O8 C22 C21 109.8(4) . .
O10 C29 C30 106.0(4) . .
O9 C28 C27 106.5(3) . .
O7 C21 C22 109.2(4) . .
O10 C32 C31 107.7(4) . .
O8 C23 C24 108.3(4) . .
C31 C30 C29 104.4(4) . .
O3 C24 C23 108.6(4) . .
C26 C27 C28 110.3(4) . .
C2 N2 O2 117.4(2) . .
C2 N2 Co1 115.2(2) . .
O2 N2 Co1 127.46(16) . .
C2 N2 K1 127.10(18) . .
O2 N2 K1 66.64(12) . .
Co1 N2 K1 82.43(8) . .

loop_
_geom_bond_atom_site_label_1
_geom_bond_atom_site_label_2
_geom_bond_distance
_geom_bond_site_symmetry_2
Co1 N2 1.834(2) 3_665
Co1 N2 1.834(2) .
Co1 N1 1.847(2) .
Co1 N1 1.847(2) 3_665
Co1 K1 3.6444(6) 3_665
Co1 K1 3.6444(6) .
K1 O8 2.757(3) .
K1 O4 2.846(3) .
K1 O6 2.850(2) .
K1 O1 2.896(2) .
K1 O7 2.899(2) .
K1 O5 2.931(2) .
K1 O3 2.981(3) .
K1 O2 3.121(2) .
K1 N1 3.160(2) 3_665
K1 N2 3.400(2) .
K1 B1 3.482(3) .
F1 B1 1.396(4) .
F2 B1 1.379(4) .
O1 N1 1.396(3) 3_665
O1 B1 1.500(3) .
O5 C17 1.395(5) .
O5 C16 1.433(5) .
C2 N2 1.326(3) .
C2 C1 1.443(4) .
C2 C3 1.454(4) .
O7 C21 1.408(5) .
O7 C20 1.445(5) .
N1 C1 1.328(3) .
N1 O1 1.396(3) 3_665
N1 K1 3.160(2) 3_665
C6 C5 1.373(5) .
C6 C7 1.422(4) .
O2 N2 1.397(3) .
O2 B1 1.485(4) .
C1 C11 1.464(3) .
O6 C19 1.395(5) .
O6 C18 1.437(5) .
O4 C15 1.404(6) .
O4 C14 1.412(6) .
C12 C7 1.398(4) .
C12 C3 1.425(4) .
C12 C11 1.429(4) .
C10 C11 1.377(4) .
C10 C9 1.419(4) .
C18 C17 1.475(7) .
O9 C25 1.420(4) .
O9 C28 1.425(4) .
O8 C23 1.409(7) .
O8 C22 1.453(6) .
C5 C4 1.429(4) .
O10 C29 1.403(5) .
O10 C32 1.416(5) .
O3 C24 1.418(7) .
O3 C13 1.418(7) .
C3 C4 1.382(4) .
C9 C8 1.375(5) .
C7 C8 1.425(4) .
C16 C15 1.469(7) .
C20 C19 1.465(7) .
C25 C26 1.518(5) .
C26 C27 1.428(6) .
C31 C32 1.494(6) .
C31 C30 1.493(7) .
C14 C13 1.475(8) .
C22 C21 1.471(9) .
C29 C30 1.516(7) .
C28 C27 1.442(6) .
C23 C24 1.491(9) .
